data_7704397
loop_
_publ_author_name
'Lemoine, K\'evin'
'Moury, Romain'
'Lhoste, J\'er\^ome'
'H\'emon-Ribaud, Annie'
'Leblanc, Marc'
'Gren\`eche, Jean-Marc'
'Tarascon, Jean-Marie'
'Maisonneuve, Vincent'

_publ_section_title
;
 Stabilization of a mixed iron vanadium based hexagonal tungsten bronze
 hydroxyfluoride
 HTB-(Fe<sub>0.55</sub>V<sub>0.45</sub>)F<sub>2.67</sub>(OH)<sub>0.33</sub>
 as a positive electrode for lithium-ion batteries.
;
_journal_issue 24
_journal_name_full 'Dalton transactions (Cambridge, England : 2003)'
_journal_page_first 8186
_journal_page_last 8193
_journal_paper_doi 10.1039/d0dt01310b
_journal_volume 49
_journal_year 2020
_chemical_formula_moiety 'F8 Fe1.64 O2 V1.36'
_chemical_formula_sum 'F8 Fe1.64 O2 V1.36'
_chemical_formula_weight 344.9
_chemical_properties_physical Air-sensitive
_space_group_IT_number 12
_space_group_name_Hall '-C 2y'
_space_group_name_H-M_alt 'C 1 2/m 1'
_symmetry_cell_setting monoclinic
_symmetry_space_group_name_Hall '-C 2y'
_symmetry_space_group_name_H-M 'C 1 2/m 1'
_audit_update_record
;
2020-05-06 deposited with the CCDC.	2020-05-13 downloaded from the CCDC.
;
_cell_angle_alpha 90.0000
_cell_angle_beta 119.925(3)
_cell_angle_gamma 90.0000
_cell_formula_units_Z 2
_cell_length_a 7.5835(3)
_cell_length_b 7.4814(3)
_cell_length_c 7.5269(3)
_cell_measurement_temperature 296
_cell_volume 370.11(3)
_computing_structure_refinement FULLPROF
_diffrn_ambient_temperature 296(2)
_diffrn_measurement_device_type 'Panalytical XPERT-PRO'
_diffrn_radiation_type 'Cu K\a'
_diffrn_radiation_wavelength 1.54060
_diffrn_source 'X-ray tube'
_exptl_crystal_colour 'dark green'
_exptl_crystal_description powder
_pd_instr_location ' ?'
_pd_meas_2theta_range_inc 0.016711
_pd_meas_2theta_range_max 137.99196
_pd_meas_2theta_range_min 10.00036
_pd_meas_number_of_points 7660
_pd_proc_2theta_range_inc 0.016711
_pd_proc_2theta_range_max 137.8697
_pd_proc_2theta_range_min 9.8781
_pd_proc_ls_pref_orient_corr ' ?'
_pd_proc_ls_prof_R_factor 1.7719
_pd_proc_ls_prof_wR_expected 1.6675
_pd_proc_ls_prof_wR_factor 2.3892
_pd_proc_wavelength 1.540600
_pd_spec_mounting ' ?'
_refine_ls_goodness_of_fit_all 1.4751
_refine_ls_number_parameters 84
_refine_ls_number_reflns 406
_refine_ls_number_restraints 0
_refine_ls_R_I_factor 3.9346
_cod_data_source_file d0dt01310b2.cif
_cod_data_source_block FeV2
_cod_depositor_comments
;
The following automatic conversions were performed:

data item '_symmetry_cell_setting' value 'Monoclinic' was changed to
'monoclinic' in accordance with the
/home/data/users/saulius/crontab/automatic-downloads/rss-feeds/RSC/lib/dictionaries/cif_core.dic
dictionary named 'cif_core.dic' version 2.4.2 last updated on
2011-04-26.

Automatic conversion script
Id: cif_fix_values 7556 2019-12-06 15:28:31Z antanas 

 Adding full bibliography for 7704396--7704397.cif.
;
_cod_original_sg_symbol_H-M 'C 2/m'
_cod_database_code 7704397
_pd_proc_ls_prof_cr_factor 25.1453
_pd_proc_ls_prof_cwr_factor 13.6934
_pd_proc_ls_prof_cwr_expected 9.5570
_pd_proc_ls_prof_chi2 2.0530
_pd_proc_ls_prof_echi2 2.1760

loop_
_symmetry_equiv_pos_as_xyz
x,y,z
-x,y,-z
-x,-y,-z
x,-y,z
x+1/2,y+1/2,z
-x+1/2,y+1/2,-z
-x+1/2,-y+1/2,-z
x+1/2,-y+1/2,z

loop_
_atom_site_label
_atom_site_fract_x
_atom_site_fract_y
_atom_site_fract_z
_atom_site_U_iso_or_equiv
_atom_site_occupancy
_atom_site_adp_type
_atom_site_type_symbol
Fe1 0.00000 0.50000 0.00000 0.0408(13) 1.00000 Uiso Fe
V1 0.25000 0.25000 0.50000 0.0210(6) 0.68000 Uiso V
Fe2 0.25000 0.25000 0.50000 0.0210(6) 0.32000 Uiso Fe
O1 0.2088(10) 0.00000 -0.0183(14) 0.0494(11) 1.00000 Uiso O
F1 0.00000 0.2144(9) 0.50000 0.0494(11) 1.00000 Uiso F
F2 0.2412(10) 0.00000 0.4253(9) 0.0494(11) 1.00000 Uiso F
F3 0.1008(10) 0.3027(4) 0.2160(4) 0.0494(11) 1.00000 Uiso F

loop_
_atom_type_symbol
_atom_type_scat_Cromer_Mann_a1
_atom_type_scat_Cromer_Mann_b1
_atom_type_scat_Cromer_Mann_a2
_atom_type_scat_Cromer_Mann_b2
_atom_type_scat_Cromer_Mann_a3
_atom_type_scat_Cromer_Mann_b3
_atom_type_scat_Cromer_Mann_a4
_atom_type_scat_Cromer_Mann_b4
_atom_type_scat_Cromer_Mann_c
_atom_type_scat_dispersion_real
_atom_type_scat_dispersion_imag
_atom_type_scat_source
fe+2 11.04240 4.65380 7.37400 0.30530 4.13460 12.05460 0.43990 31.28090 1.00970 -1.17900 3.20400 International_Tables_for_Crystallography_Vol.C(1991)_Tables_6.1.1.4_and_6.1.1.5
v+3 9.43141 6.39535 7.74190 0.38335 2.15343 15.19080 0.01687 63.96900 0.65657 0.03500 2.11000 International_Tables_for_Crystallography_Vol.C(1991)_Tables_6.1.1.4_and_6.1.1.5
fe+3 11.17640 4.61470 7.38630 0.30050 3.39480 11.67290 0.07240 38.55660 0.97070 -1.17900 3.20400 International_Tables_for_Crystallography_Vol.C(1991)_Tables_6.1.1.4_and_6.1.1.5
o 3.04850 13.27710 2.28680 5.70110 1.54630 0.32390 0.86700 32.90890 0.25080 0.04700 0.03200 International_Tables_for_Crystallography_Vol.C(1991)_Tables_6.1.1.4_and_6.1.1.5
f 3.53920 10.28250 2.64120 4.29440 1.51700 0.26150 1.02430 26.14760 0.27760 0.06900 0.05300 International_Tables_for_Crystallography_Vol.C(1991)_Tables_6.1.1.4_and_6.1.1.5

loop_
_geom_angle_atom_site_label_1
_geom_angle_atom_site_label_2
_geom_angle_atom_site_label_3
_geom_angle
_geom_angle_site_symmetry_1
_geom_angle_site_symmetry_3
_geom_angle_publ_flag
O1 Fe1 O1 180.0(8) 5_455 6_555 ?
O1 Fe1 F3 90.9(4) 5_455 1_555 ?
O1 Fe1 F3 89.1(5) 5_455 2_555 ?
O1 Fe1 F3 89.1(5) 5_455 3_565 ?
O1 Fe1 F3 90.9(4) 5_455 4_565 ?
O1 Fe1 F3 89.1(5) 6_555 1_555 ?
O1 Fe1 F3 90.9(4) 6_555 2_555 ?
O1 Fe1 F3 90.9(4) 6_555 3_565 ?
O1 Fe1 F3 89.1(5) 6_555 4_565 ?
F3 Fe1 F3 87.37(18) 1_555 2_555 ?
F3 Fe1 F3 180.0(3) 1_555 3_565 ?
F3 Fe1 F3 92.6(2) 1_555 4_565 ?
F3 Fe1 F3 92.6(2) 2_555 3_565 ?
F3 Fe1 F3 180.0(3) 2_555 4_565 ?
F3 Fe1 F3 87.37(18) 3_565 4_565 ?
F1 V1 F1 179.97(9) 1_555 7_556 ?
F1 V1 F2 88.6(3) 1_555 1_555 ?
F1 V1 F2 91.4(3) 1_555 6_556 ?
F1 V1 F3 89.7(3) 1_555 1_555 ?
F1 V1 F3 90.3(3) 1_555 7_556 ?
F1 V1 F2 91.4(3) 7_556 1_555 ?
F1 V1 F2 88.6(3) 7_556 6_556 ?
F1 V1 F3 90.3(3) 7_556 1_555 ?
F1 V1 F3 89.7(3) 7_556 7_556 ?
F2 V1 F2 180.00(19) 1_555 6_556 ?
F2 V1 F3 87.64(19) 1_555 1_555 ?
F2 V1 F3 92.4(3) 1_555 7_556 ?
F2 V1 F3 92.4(3) 6_556 1_555 ?
F2 V1 F3 87.64(19) 6_556 7_556 ?
F3 V1 F3 180.0(2) 1_555 7_556 ?
F1 Fe2 F1 179.97(9) 1_555 7_556 ?
F1 Fe2 F2 88.6(3) 1_555 1_555 ?
F1 Fe2 F2 91.4(3) 1_555 6_556 ?
F1 Fe2 F3 89.7(3) 1_555 1_555 ?
F1 Fe2 F3 90.3(3) 1_555 7_556 ?
F1 Fe2 F2 91.4(3) 7_556 1_555 ?
F1 Fe2 F2 88.6(3) 7_556 6_556 ?
F1 Fe2 F3 90.3(3) 7_556 1_555 ?
F1 Fe2 F3 89.7(3) 7_556 7_556 ?
F2 Fe2 F2 180.00(19) 1_555 6_556 ?
F2 Fe2 F3 87.64(19) 1_555 1_555 ?
F2 Fe2 F3 92.4(3) 1_555 7_556 ?
F2 Fe2 F3 92.4(3) 6_556 1_555 ?
F2 Fe2 F3 87.64(19) 6_556 7_556 ?
F3 Fe2 F3 180.0(2) 1_555 7_556 ?
V1 F1 V1 164.01(4) 1_555 2_556 ?
V1 F1 Fe2 164.01(4) 1_555 2_556 ?
V1 F1 Fe2 164.01(4) 2_556 1_555 ?
Fe2 F1 Fe2 164.01(4) 1_555 2_556 ?
V1 F2 V1 148.24(8) 1_555 4_555 ?
V1 F2 Fe2 148.24(8) 1_555 4_555 ?
V1 F2 Fe2 148.24(8) 4_555 1_555 ?
Fe2 F2 Fe2 148.24(8) 1_555 4_555 ?
Fe1 F3 V1 145.53(11) 1_555 1_555 ?
Fe1 F3 Fe2 145.53(11) 1_555 1_555 ?

loop_
_geom_bond_atom_site_label_1
_geom_bond_atom_site_label_2
_geom_bond_distance
_geom_bond_site_symmetry_2
_geom_bond_publ_flag
Fe1 O1 2.143(9) 5_455 ?
Fe1 O1 2.143(9) 6_555 ?
Fe1 F3 2.041(3) 1_555 ?
Fe1 F3 2.041(3) 2_555 ?
Fe1 F3 2.041(3) 3_565 ?
Fe1 F3 2.041(3) 4_565 ?
V1 F1 1.9145(9) 1_555 ?
V1 F1 1.9145(9) 7_556 ?
V1 F2 1.945(2) 1_555 ?
V1 F2 1.945(2) 6_556 ?
V1 F3 1.895(3) 1_555 ?
V1 F3 1.895(3) 7_556 ?
Fe2 F1 1.9145(9) 1_555 ?
Fe2 F1 1.9145(9) 7_556 ?
Fe2 F2 1.945(2) 1_555 ?
Fe2 F2 1.945(2) 6_556 ?
Fe2 F3 1.895(3) 1_555 ?
Fe2 F3 1.895(3) 7_556 ?
O1 Fe1 2.143(9) 5_545 ?
F1 V1 1.9145(9) 1_555 ?
F1 V1 1.9145(9) 2_556 ?
F1 Fe2 1.9145(9) 1_555 ?
F1 Fe2 1.9145(9) 2_556 ?
F2 V1 1.945(2) 1_555 ?
F2 V1 1.945(2) 4_555 ?
F2 Fe2 1.945(2) 1_555 ?
F2 Fe2 1.945(2) 4_555 ?
F3 Fe1 2.041(3) 1_555 ?
F3 V1 1.895(3) 1_555 ?
F3 Fe2 1.895(3) 1_555 ?
